data_1525826
loop_
_publ_author_name
'Coste, S.'
'Kopnin, E.'
'Evain, M.'
'Jobic, S.'
'Payen, C.'
'Brec, R.'

_publ_section_title
;
 Na3 Cr2 P3 S12 and KK3 Cr2 P3 S12 : two new one-dimensional thiophosphate
 compounds with a novel structure
;
_journal_name_full 'Journal of Solid State Chemistry'
_journal_page_first 195
_journal_page_last 203
_journal_volume 162
_journal_year 2001
_chemical_formula_sum 'Cr2 K3 P3 S12'
_chemical_name_systematic 'K3 (Cr2 P3 S12)'
_space_group_IT_number 14
_symmetry_space_group_name_Hall '-P 2ybc'
_symmetry_space_group_name_H-M 'P 1 21/c 1'
_cell_angle_alpha 90
_cell_angle_beta 150.008
_cell_angle_gamma 90
_cell_formula_units_Z 4
_cell_length_a 17.969
_cell_length_b 12.0607
_cell_length_c 19.3109
_cell_volume 2092.011
_citation_journal_id_ASTM JSSCBI
_cod_data_source_file Coste_JSSCBI_2001_1720.cif
_cod_data_source_block Cr2K3P3S12
_cod_database_code 1525826

loop_
_symmetry_equiv_pos_as_xyz
x,y,z
-x,y+1/2,-z+1/2
-x,-y,-z
x,-y-1/2,z-1/2

loop_
_atom_site_label
_atom_site_type_symbol
_atom_site_fract_x
_atom_site_fract_y
_atom_site_fract_z
_atom_site_occupancy
_atom_site_U_iso_or_equiv
S4 S-2 0.411 0.582 0.579 1 0.0
S9 S-2 0.358 0.684 0.959 1 0.0
K2 K+1 0.721 0.9159 0.272 1 0.0
P1 P+5 0.244 0.7408 0.782 1 0.0
Cr1 Cr+3 0.2227 0.7207 0.6181 1 0.0
S8 S-2 0.103 0.832 0.727 1 0.0
S7 S-2 0.383 0.821 0.821 1 0.0
K1 K+1 0.8 0.8716 0.003 1 0.0
K3 K+1 0.71 0.6001 0.096 1 0.0
S1 S-2 0.064 0.6675 0.399 1 0.0
P3 P+5 0.487 0.6349 0.741 1 0.0
S2 S-2 0.395 0.797 0.662 1 0.0
P2 P+5 -0.027 0.8382 0.327 1 0.0
S6 S-2 0.381 0.56 0.741 1 0.0
S12 S-2 0.714 0.623 0.936 1 0.0
S5 S-2 0.071 0.872 0.504 1 0.0
Cr2 Cr+3 0.218 0.7272 0.437 1 0.0
S10 S-2 0.753 0.8297 0.14 1 0.0
S11 S-2 0.115 0.609 0.641 1 0.0
S3 S-2 0.091 0.893 0.338 1 0.0
